data_7242433
loop_
_publ_author_name
'Sasnovskaya, Valentina D.'
'Zorina, Leokadiya V.'
'Simonov, Sergey V.'
'Talantsev, Artem D.'
'Mikhailov, Artem A.'
'Kostin, Gennadiy A.'
'Yagubskii, Eduard B.'

_publ_section_title
;
 Cyano-bridged polynuclear coordination compounds derived from
 paramagnetic [Mn(H2daptsc)]2+ and photochromic [Fe(CN)5NO]2&#x2212;
 building blocks
;
_journal_issue 14
_journal_name_full CrystEngComm
_journal_page_first 2733
_journal_page_last 2745
_journal_paper_doi 10.1039/D0CE01863E
_journal_volume 23
_journal_year 2021
_chemical_formula_moiety 'C16 H15 Fe Mn N13 O S2, C2 H6 O'
_chemical_formula_sum 'C18 H21 Fe Mn N13 O2 S2'
_chemical_formula_weight 626.39
_space_group_crystal_system monoclinic
_space_group_IT_number 14
_space_group_name_Hall '-P 2yn'
_space_group_name_H-M_alt 'P 1 21/n 1'
_atom_sites_solution_hydrogens mixed
_audit_creation_method SHELXL-2016/6
_audit_update_record
;
2020-11-16 deposited with the CCDC.	2021-03-18 downloaded from the CCDC.
;
_cell_angle_alpha 90
_cell_angle_beta 108.9522(13)
_cell_angle_gamma 90
_cell_formula_units_Z 4
_cell_length_a 10.98926(13)
_cell_length_b 15.42554(14)
_cell_length_c 16.6133(2)
_cell_measurement_reflns_used 11236
_cell_measurement_temperature 150(1)
_cell_measurement_theta_max 31.0810
_cell_measurement_theta_min 1.8410
_cell_volume 2663.54(6)
_computing_cell_refinement 'CrysAlisPro 1.171.38.46 (Rigaku OD, 2015)'
_computing_data_collection 'CrysAlisPro 1.171.38.46 (Rigaku OD, 2015)'
_computing_data_reduction 'CrysAlisPro 1.171.38.46 (Rigaku OD, 2015)'
_computing_molecular_graphics 'DIAMOND 3.1 (Crystal Impact GbR 2005)'
_computing_publication_material 'WinGX publication routines (Farrugia, 1999)'
_computing_structure_refinement 'SHELXL-2016/6 (Sheldrick, 2016)'
_computing_structure_solution 'SHELXS-97 (Sheldrick, 2008)'
_diffrn_ambient_environment N~2~
_diffrn_ambient_temperature 150(1)
_diffrn_detector 'CCD plate'
_diffrn_detector_area_resol_mean 10.4566
_diffrn_detector_type AtlasS2
_diffrn_measured_fraction_theta_full 0.987
_diffrn_measured_fraction_theta_max 0.876
_diffrn_measurement_device 'four-circle diffractometer'
_diffrn_measurement_device_type 'Xcalibur, AtlasS2, Gemini'
_diffrn_radiation_monochromator graphite
_diffrn_radiation_probe x-ray
_diffrn_radiation_type 'Mo K\a'
_diffrn_radiation_wavelength 0.71073
_diffrn_reflns_av_R_equivalents 0.0120
_diffrn_reflns_av_unetI/netI 0.0176
_diffrn_reflns_Laue_measured_fraction_full 0.987
_diffrn_reflns_Laue_measured_fraction_max 0.876
_diffrn_reflns_limit_h_max 10
_diffrn_reflns_limit_h_min -16
_diffrn_reflns_limit_k_max 22
_diffrn_reflns_limit_k_min -20
_diffrn_reflns_limit_l_max 23
_diffrn_reflns_limit_l_min -23
_diffrn_reflns_number 16450
_diffrn_reflns_point_group_measured_fraction_full 0.987
_diffrn_reflns_point_group_measured_fraction_max 0.876
_diffrn_reflns_theta_full 29.000
_diffrn_reflns_theta_max 31.113
_diffrn_reflns_theta_min 1.850
_diffrn_source 'fine-focus sealed X-ray tube'
_diffrn_source_type 'Enhance (Mo) X-ray Source'
_exptl_absorpt_coefficient_mu 1.219
_exptl_absorpt_correction_T_max 1.00000
_exptl_absorpt_correction_T_min 0.95670
_exptl_absorpt_correction_type multi-scan
_exptl_absorpt_process_details
;
CrysAlisPro 1.171.39.46 (Rigaku Oxford Diffraction, 2018)
Empirical absorption correction using spherical harmonics,
 implemented in SCALE3 ABSPACK scaling algorithm.
;
_exptl_crystal_colour orange
_exptl_crystal_density_diffrn 1.562
_exptl_crystal_description prism
_exptl_crystal_F_000 1276
_exptl_crystal_size_max 0.230
_exptl_crystal_size_mid 0.170
_exptl_crystal_size_min 0.120
_refine_diff_density_max 0.408
_refine_diff_density_min -0.246
_refine_diff_density_rms 0.053
_refine_ls_extinction_method none
_refine_ls_goodness_of_fit_ref 1.003
_refine_ls_hydrogen_treatment mixed
_refine_ls_matrix_type full
_refine_ls_number_parameters 358
_refine_ls_number_reflns 7503
_refine_ls_number_restraints 0
_refine_ls_restrained_S_all 1.003
_refine_ls_R_factor_all 0.0256
_refine_ls_R_factor_gt 0.0219
_refine_ls_shift/su_max 0.001
_refine_ls_shift/su_mean 0.000
_refine_ls_structure_factor_coef Fsqd
_refine_ls_weighting_details 'w=1/[\s^2^(Fo^2^)+(0.0256P)^2^+1.2933P] where P=(Fo^2^+2Fc^2^)/3'
_refine_ls_weighting_scheme calc
_refine_ls_wR_factor_gt 0.0541
_refine_ls_wR_factor_ref 0.0562
_reflns_Friedel_coverage 0.000
_reflns_number_gt 6799
_reflns_number_total 7503
_reflns_threshold_expression 'I > 2\s(I)'
_cod_data_source_file d0ce01863e2.cif
_cod_data_source_block 6_150K
_cod_depositor_comments 'Adding full bibliography for 7242428--7242433.cif.'
_cod_original_cell_volume 2663.54(5)
_cod_original_sg_symbol_H-M 'P 21/n'
_cod_database_code 7242433
_shelx_shelxl_version_number 2016/6
_shelx_space_group_comment
;
The symmetry employed for this shelxl refinement is uniquely defined
by the following loop, which should always be used as a source of
symmetry information in preference to the above space-group names.
They are only intended as comments.
;
_shelx_estimated_absorpt_t_min 0.767
_shelx_estimated_absorpt_t_max 0.868
_oxdiff_exptl_absorpt_empirical_full_min 0.900
_oxdiff_exptl_absorpt_empirical_full_max 1.060
_oxdiff_exptl_absorpt_empirical_details
;
Empirical correction (ABSPACK) includes:
- Absorption correction using spherical harmonics
- Frame scaling
;

loop_
_space_group_symop_operation_xyz
'x, y, z'
'-x+1/2, y+1/2, -z+1/2'
'-x, -y, -z'
'x-1/2, -y-1/2, z-1/2'

loop_
_atom_site_label
_atom_site_type_symbol
_atom_site_fract_x
_atom_site_fract_y
_atom_site_fract_z
_atom_site_U_iso_or_equiv
_atom_site_adp_type
_atom_site_occupancy
_atom_site_site_symmetry_order
_atom_site_calc_flag
_atom_site_refinement_flags_posn
_atom_site_refinement_flags_adp
_atom_site_refinement_flags_occupancy
_atom_site_disorder_assembly
_atom_site_disorder_group
Mn1 Mn 0.21689(2) 0.12183(2) 0.20058(2) 0.01099(4) Uani 1 1 d . . . . .
S1 S 0.27427(3) 0.10513(2) 0.05533(2) 0.01957(6) Uani 1 1 d . . . . .
S2 S 0.02666(3) 0.02088(2) 0.11448(2) 0.01589(6) Uani 1 1 d . . . . .
N1 N 0.48791(10) 0.17434(7) 0.16507(6) 0.01675(19) Uani 1 1 d . . . . .
H1 H 0.5589(15) 0.1963(10) 0.1730(10) 0.020 Uiso 1 1 d . U . . .
N2 N 0.42231(9) 0.18634(6) 0.22135(6) 0.01388(17) Uani 1 1 d . . . . .
N3 N 0.29199(9) 0.19456(6) 0.32776(6) 0.01300(17) Uani 1 1 d . . . . .
N4 N 0.06860(9) 0.11532(6) 0.27742(6) 0.01309(17) Uani 1 1 d . . . . .
N5 N -0.04550(9) 0.07205(7) 0.24671(6) 0.01613(19) Uani 1 1 d . . . . .
H5 H -0.1002(15) 0.0750(10) 0.2722(10) 0.019 Uiso 1 1 d . U . . .
N6 N 0.50356(11) 0.13313(9) 0.03883(7) 0.0251(2) Uani 1 1 d . . . . .
H6A H 0.5768(18) 0.1521(11) 0.0565(11) 0.030 Uiso 1 1 d . U . . .
H6B H 0.4728(17) 0.1206(11) -0.0119(12) 0.030 Uiso 1 1 d . U . . .
N7 N -0.19180(11) -0.00529(8) 0.14402(8) 0.0245(2) Uani 1 1 d . . . . .
H7A H -0.2398(17) -0.0032(11) 0.1734(11) 0.029 Uiso 1 1 d . U . . .
H7B H -0.2130(16) -0.0304(11) 0.0964(11) 0.029 Uiso 1 1 d . U . . .
C1 C 0.42874(11) 0.13911(8) 0.08744(7) 0.0163(2) Uani 1 1 d . . . . .
C2 C -0.07463(11) 0.02996(7) 0.17112(7) 0.0155(2) Uani 1 1 d . . . . .
C3 C 0.61921(12) 0.25511(9) 0.31798(8) 0.0225(2) Uani 1 1 d . . . . .
H3A H 0.672530 0.211035 0.303121 0.034 Uiso 1 1 calc R U . . .
H3B H 0.651158 0.265317 0.379524 0.034 Uiso 1 1 calc R U . . .
H3C H 0.623252 0.309203 0.288008 0.034 Uiso 1 1 calc R U . . .
C4 C 0.48245(11) 0.22415(7) 0.29236(7) 0.0145(2) Uani 1 1 d . . . . .
C5 C 0.40428(11) 0.23745(7) 0.34912(7) 0.0141(2) Uani 1 1 d . . . . .
C6 C 0.44269(12) 0.29349(8) 0.41861(8) 0.0193(2) Uani 1 1 d . . . . .
H6 H 0.523431 0.322220 0.433349 0.023 Uiso 1 1 calc R U . . .
C7 C 0.36114(13) 0.30649(9) 0.46570(8) 0.0226(2) Uani 1 1 d . . . . .
H7 H 0.384068 0.345531 0.512460 0.027 Uiso 1 1 calc R U . . .
C8 C 0.24573(12) 0.26195(8) 0.44389(7) 0.0189(2) Uani 1 1 d . . . . .
H8 H 0.188400 0.269997 0.475480 0.023 Uiso 1 1 calc R U . . .
C9 C 0.21479(11) 0.20532(7) 0.37521(7) 0.0141(2) Uani 1 1 d . . . . .
C10 C 0.09343(11) 0.15488(7) 0.34930(7) 0.0151(2) Uani 1 1 d . . . . .
C11 C 0.00956(13) 0.15296(10) 0.40452(8) 0.0253(3) Uani 1 1 d . . . . .
H11A H -0.059108 0.196073 0.384157 0.038 Uiso 1 1 calc R U . . .
H11B H 0.061325 0.166378 0.463341 0.038 Uiso 1 1 calc R U . . .
H11C H -0.028450 0.095157 0.402202 0.038 Uiso 1 1 calc R U . . .
Fe1 Fe -0.07257(2) 0.39600(2) 0.16245(2) 0.01111(4) Uani 1 1 d . . . . .
C12 C 0.04293(11) 0.30120(7) 0.16372(7) 0.0138(2) Uani 1 1 d . . . . .
N12 N 0.11127(10) 0.24609(6) 0.15999(6) 0.01706(19) Uani 1 1 d . . . . .
C13 C -0.18030(11) 0.48872(8) 0.17882(8) 0.0194(2) Uani 1 1 d . . . . .
N13 N -0.24162(12) 0.54372(8) 0.19225(8) 0.0294(3) Uani 1 1 d . . . . .
C14 C 0.07591(11) 0.46969(7) 0.20601(7) 0.0140(2) Uani 1 1 d . . . . .
N14 N 0.16369(10) 0.51360(6) 0.23382(7) 0.01830(19) Uani 1 1 d . . . . .
C15 C -0.21018(12) 0.31210(9) 0.14541(7) 0.0204(2) Uani 1 1 d . . . . .
N15 N -0.28768(12) 0.25991(9) 0.13822(8) 0.0334(3) Uani 1 1 d . . . . .
C16 C -0.05008(11) 0.37631(8) 0.28223(8) 0.0174(2) Uani 1 1 d . . . . .
N16 N -0.04582(12) 0.36980(8) 0.35186(7) 0.0282(2) Uani 1 1 d . . . . .
N17 N -0.09719(9) 0.41984(6) 0.06059(6) 0.01534(18) Uani 1 1 d . . . . .
O1 O -0.11323(10) 0.43830(7) -0.00815(6) 0.0283(2) Uani 1 1 d . . . . .
C1S C 0.29756(16) 0.36887(11) 0.02931(11) 0.0361(3) Uani 1 1 d . . . . .
H1S1 H 0.311718 0.408940 -0.013350 0.043 Uiso 1 1 calc R U . . .
H1S2 H 0.333333 0.311691 0.021773 0.043 Uiso 1 1 calc R U . . .
C2S C 0.36877(19) 0.40217(12) 0.11644(13) 0.0475(4) Uani 1 1 d . . . . .
H2S1 H 0.331732 0.457723 0.125287 0.071 Uiso 1 1 calc R U . . .
H2S2 H 0.459614 0.410312 0.122094 0.071 Uiso 1 1 calc R U . . .
H2S3 H 0.361620 0.360303 0.159047 0.071 Uiso 1 1 calc R U . . .
O1S O 0.16398(12) 0.36016(9) 0.01372(8) 0.0421(3) Uani 1 1 d . . . . .
H1S H 0.158(2) 0.3160(16) 0.0511(15) 0.063 Uiso 1 1 d . U . . .

loop_
_atom_site_aniso_label
_atom_site_aniso_U_11
_atom_site_aniso_U_22
_atom_site_aniso_U_33
_atom_site_aniso_U_23
_atom_site_aniso_U_13
_atom_site_aniso_U_12
Mn1 0.00992(8) 0.01120(7) 0.01137(7) -0.00035(6) 0.00277(6) 0.00002(6)
S1 0.01321(13) 0.03157(16) 0.01417(13) -0.00575(11) 0.00475(10) -0.00673(11)
S2 0.01414(12) 0.01842(13) 0.01579(12) -0.00436(10) 0.00581(10) -0.00290(10)
N1 0.0132(4) 0.0236(5) 0.0147(4) -0.0029(4) 0.0063(4) -0.0077(4)
N2 0.0136(4) 0.0158(4) 0.0132(4) -0.0002(3) 0.0057(3) -0.0021(3)
N3 0.0123(4) 0.0138(4) 0.0121(4) 0.0001(3) 0.0028(3) -0.0011(3)
N4 0.0111(4) 0.0138(4) 0.0137(4) 0.0000(3) 0.0032(3) -0.0020(3)
N5 0.0131(4) 0.0204(5) 0.0165(4) -0.0043(4) 0.0071(4) -0.0057(4)
N6 0.0187(5) 0.0431(7) 0.0162(5) -0.0083(5) 0.0093(4) -0.0124(5)
N7 0.0177(5) 0.0353(6) 0.0227(5) -0.0123(5) 0.0096(4) -0.0118(5)
C1 0.0152(5) 0.0194(5) 0.0145(5) -0.0006(4) 0.0052(4) -0.0038(4)
C2 0.0151(5) 0.0149(5) 0.0161(5) -0.0002(4) 0.0044(4) -0.0016(4)
C3 0.0161(5) 0.0304(6) 0.0207(6) -0.0060(5) 0.0058(4) -0.0093(5)
C4 0.0137(5) 0.0149(5) 0.0143(5) 0.0003(4) 0.0036(4) -0.0030(4)
C5 0.0138(5) 0.0144(5) 0.0128(5) 0.0004(4) 0.0025(4) -0.0013(4)
C6 0.0179(5) 0.0201(5) 0.0183(5) -0.0051(4) 0.0037(4) -0.0053(4)
C7 0.0236(6) 0.0250(6) 0.0182(5) -0.0103(5) 0.0052(5) -0.0040(5)
C8 0.0189(5) 0.0234(6) 0.0150(5) -0.0049(4) 0.0062(4) -0.0008(5)
C9 0.0144(5) 0.0156(5) 0.0120(5) -0.0003(4) 0.0036(4) -0.0004(4)
C10 0.0151(5) 0.0170(5) 0.0136(5) -0.0006(4) 0.0055(4) -0.0014(4)
C11 0.0236(6) 0.0354(7) 0.0222(6) -0.0093(5) 0.0147(5) -0.0108(5)
Fe1 0.00863(7) 0.01355(7) 0.01128(7) 0.00035(5) 0.00342(5) -0.00041(5)
C12 0.0148(5) 0.0135(5) 0.0132(5) 0.0004(4) 0.0046(4) -0.0022(4)
N12 0.0200(5) 0.0151(4) 0.0162(4) 0.0016(4) 0.0060(4) 0.0010(4)
C13 0.0153(5) 0.0248(6) 0.0197(5) 0.0056(5) 0.0080(4) 0.0039(5)
N13 0.0273(6) 0.0338(6) 0.0332(6) 0.0102(5) 0.0182(5) 0.0140(5)
C14 0.0137(5) 0.0131(5) 0.0158(5) 0.0000(4) 0.0056(4) 0.0020(4)
N14 0.0170(5) 0.0160(4) 0.0205(5) -0.0014(4) 0.0043(4) -0.0008(4)
C15 0.0167(5) 0.0306(6) 0.0151(5) -0.0024(5) 0.0068(4) -0.0062(5)
N15 0.0301(6) 0.0489(8) 0.0251(6) -0.0085(5) 0.0141(5) -0.0220(6)
C16 0.0152(5) 0.0196(5) 0.0171(5) 0.0007(4) 0.0049(4) 0.0013(4)
N16 0.0303(6) 0.0363(6) 0.0187(5) 0.0027(5) 0.0088(5) 0.0021(5)
N17 0.0129(4) 0.0164(4) 0.0161(4) 0.0004(4) 0.0038(3) -0.0015(4)
O1 0.0369(6) 0.0314(5) 0.0154(4) 0.0047(4) 0.0067(4) -0.0051(4)
C1S 0.0377(8) 0.0358(8) 0.0399(8) 0.0057(7) 0.0197(7) 0.0034(7)
C2S 0.0437(10) 0.0391(9) 0.0534(11) -0.0025(8) 0.0069(8) -0.0003(8)
O1S 0.0376(6) 0.0511(7) 0.0402(6) 0.0056(6) 0.0162(5) -0.0028(6)

loop_
_atom_type_symbol
_atom_type_description
_atom_type_scat_dispersion_real
_atom_type_scat_dispersion_imag
_atom_type_scat_source
C C 0.0033 0.0016 'International Tables Vol C Tables 4.2.6.8 and 6.1.1.4'
H H 0.0000 0.0000 'International Tables Vol C Tables 4.2.6.8 and 6.1.1.4'
N N 0.0061 0.0033 'International Tables Vol C Tables 4.2.6.8 and 6.1.1.4'
O O 0.0106 0.0060 'International Tables Vol C Tables 4.2.6.8 and 6.1.1.4'
Mn Mn 0.3368 0.7283 'International Tables Vol C Tables 4.2.6.8 and 6.1.1.4'
S S 0.1246 0.1234 'International Tables Vol C Tables 4.2.6.8 and 6.1.1.4'
Fe Fe 0.3463 0.8444 'International Tables Vol C Tables 4.2.6.8 and 6.1.1.4'

loop_
_geom_angle_atom_site_label_1
_geom_angle_atom_site_label_2
_geom_angle_atom_site_label_3
_geom_angle
_geom_angle_site_symmetry_1
_geom_angle_site_symmetry_3
_geom_angle_publ_flag
N14 Mn1 N12 167.97(4) 2_545 . ?
N14 Mn1 N3 86.34(4) 2_545 . ?
N12 Mn1 N3 81.63(3) . . ?
N14 Mn1 N4 96.05(4) 2_545 . ?
N12 Mn1 N4 79.53(3) . . ?
N3 Mn1 N4 68.32(3) . . ?
N14 Mn1 N2 81.94(4) 2_545 . ?
N12 Mn1 N2 93.46(4) . . ?
N3 Mn1 N2 67.85(3) . . ?
N4 Mn1 N2 136.16(3) . . ?
N14 Mn1 S2 93.53(3) 2_545 . ?
N12 Mn1 S2 95.79(3) . . ?
N3 Mn1 S2 140.85(3) . . ?
N4 Mn1 S2 72.79(2) . . ?
N2 Mn1 S2 150.91(2) . . ?
N14 Mn1 S1 95.52(3) 2_545 . ?
N12 Mn1 S1 93.53(3) . . ?
N3 Mn1 S1 138.71(3) . . ?
N4 Mn1 S1 151.28(2) . . ?
N2 Mn1 S1 71.60(2) . . ?
S2 Mn1 S1 80.336(10) . . ?
C1 S1 Mn1 101.00(4) . . ?
C2 S2 Mn1 101.56(4) . . ?
C1 N1 N2 120.59(10) . . ?
C1 N1 H1 117.1(11) . . ?
N2 N1 H1 121.3(11) . . ?
C4 N2 N1 117.38(9) . . ?
C4 N2 Mn1 120.03(8) . . ?
N1 N2 Mn1 121.94(7) . . ?
C5 N3 C9 119.06(10) . . ?
C5 N3 Mn1 120.59(7) . . ?
C9 N3 Mn1 119.59(7) . . ?
C10 N4 N5 118.05(10) . . ?
C10 N4 Mn1 120.13(7) . . ?
N5 N4 Mn1 121.80(7) . . ?
C2 N5 N4 119.48(10) . . ?
C2 N5 H5 120.0(11) . . ?
N4 N5 H5 120.3(11) . . ?
C1 N6 H6A 119.2(12) . . ?
C1 N6 H6B 120.6(13) . . ?
H6A N6 H6B 118.8(17) . . ?
C2 N7 H7A 121.0(12) . . ?
C2 N7 H7B 116.5(12) . . ?
H7A N7 H7B 122.5(17) . . ?
N6 C1 N1 113.93(10) . . ?
N6 C1 S1 122.88(9) . . ?
N1 C1 S1 123.19(9) . . ?
N7 C2 N5 114.79(11) . . ?
N7 C2 S2 121.28(9) . . ?
N5 C2 S2 123.92(9) . . ?
C4 C3 H3A 109.5 . . ?
C4 C3 H3B 109.5 . . ?
H3A C3 H3B 109.5 . . ?
C4 C3 H3C 109.5 . . ?
H3A C3 H3C 109.5 . . ?
H3B C3 H3C 109.5 . . ?
N2 C4 C5 114.47(10) . . ?
N2 C4 C3 124.88(11) . . ?
C5 C4 C3 120.64(10) . . ?
N3 C5 C6 122.00(10) . . ?
N3 C5 C4 115.90(10) . . ?
C6 C5 C4 122.07(10) . . ?
C7 C6 C5 118.77(11) . . ?
C7 C6 H6 120.6 . . ?
C5 C6 H6 120.6 . . ?
C6 C7 C8 119.18(11) . . ?
C6 C7 H7 120.4 . . ?
C8 C7 H7 120.4 . . ?
C7 C8 C9 119.12(11) . . ?
C7 C8 H8 120.4 . . ?
C9 C8 H8 120.4 . . ?
N3 C9 C8 121.82(10) . . ?
N3 C9 C10 116.43(10) . . ?
C8 C9 C10 121.73(10) . . ?
N4 C10 C9 114.67(10) . . ?
N4 C10 C11 124.83(11) . . ?
C9 C10 C11 120.50(10) . . ?
C10 C11 H11A 109.5 . . ?
C10 C11 H11B 109.5 . . ?
H11A C11 H11B 109.5 . . ?
C10 C11 H11C 109.5 . . ?
H11A C11 H11C 109.5 . . ?
H11B C11 H11C 109.5 . . ?
N17 Fe1 C14 95.15(5) . . ?
N17 Fe1 C13 94.29(5) . . ?
C14 Fe1 C13 89.62(5) . . ?
N17 Fe1 C12 93.88(5) . . ?
C14 Fe1 C12 88.24(5) . . ?
C13 Fe1 C12 171.71(5) . . ?
N17 Fe1 C15 97.89(5) . . ?
C14 Fe1 C15 166.75(5) . . ?
C13 Fe1 C15 91.73(5) . . ?
C12 Fe1 C15 88.56(5) . . ?
N17 Fe1 C16 175.70(5) . . ?
C14 Fe1 C16 84.11(5) . . ?
C13 Fe1 C16 81.48(5) . . ?
C12 Fe1 C16 90.34(5) . . ?
C15 Fe1 C16 83.06(5) . . ?
N12 C12 Fe1 176.21(10) . . ?
C12 N12 Mn1 154.83(9) . . ?
N13 C13 Fe1 177.06(12) . . ?
N14 C14 Fe1 178.31(10) . . ?
C14 N14 Mn1 160.71(10) . 2 ?
N15 C15 Fe1 176.71(13) . . ?
N16 C16 Fe1 173.85(11) . . ?
O1 N17 Fe1 178.18(10) . . ?
O1S C1S C2S 113.35(15) . . ?
O1S C1S H1S1 108.9 . . ?
C2S C1S H1S1 108.9 . . ?
O1S C1S H1S2 108.9 . . ?
C2S C1S H1S2 108.9 . . ?
H1S1 C1S H1S2 107.7 . . ?
C1S C2S H2S1 109.5 . . ?
C1S C2S H2S2 109.5 . . ?
H2S1 C2S H2S2 109.5 . . ?
C1S C2S H2S3 109.5 . . ?
H2S1 C2S H2S3 109.5 . . ?
H2S2 C2S H2S3 109.5 . . ?
C1S O1S H1S 104.2(14) . . ?

loop_
_geom_bond_atom_site_label_1
_geom_bond_atom_site_label_2
_geom_bond_distance
_geom_bond_site_symmetry_2
_geom_bond_publ_flag
Mn1 N14 2.1836(10) 2_545 ?
Mn1 N12 2.2287(10) . ?
Mn1 N3 2.2960(9) . ?
Mn1 N4 2.3763(10) . ?
Mn1 N2 2.3873(9) . ?
Mn1 S2 2.6265(3) . ?
Mn1 S1 2.6973(3) . ?
S1 C1 1.6890(12) . ?
S2 C2 1.6807(12) . ?
N1 C1 1.3553(15) . ?
N1 N2 1.3660(13) . ?
N1 H1 0.821(16) . ?
N2 C4 1.2893(14) . ?
N3 C5 1.3424(14) . ?
N3 C9 1.3428(14) . ?
N4 C10 1.2889(14) . ?
N4 N5 1.3646(13) . ?
N5 C2 1.3565(15) . ?
N5 H5 0.841(16) . ?
N6 C1 1.3296(15) . ?
N6 H6A 0.817(18) . ?
N6 H6B 0.822(18) . ?
N7 C2 1.3341(15) . ?
N7 H7A 0.827(18) . ?
N7 H7B 0.842(18) . ?
C3 C4 1.5009(15) . ?
C3 H3A 0.9800 . ?
C3 H3B 0.9800 . ?
C3 H3C 0.9800 . ?
C4 C5 1.4816(16) . ?
C5 C6 1.3934(16) . ?
C6 C7 1.3824(17) . ?
C6 H6 0.9500 . ?
C7 C8 1.3831(17) . ?
C7 H7 0.9500 . ?
C8 C9 1.3889(16) . ?
C8 H8 0.9500 . ?
C9 C10 1.4820(15) . ?
C10 C11 1.4970(16) . ?
C11 H11A 0.9800 . ?
C11 H11B 0.9800 . ?
C11 H11C 0.9800 . ?
Fe1 N17 1.6657(10) . ?
Fe1 C14 1.9264(11) . ?
Fe1 C13 1.9314(12) . ?
Fe1 C12 1.9320(11) . ?
Fe1 C15 1.9401(12) . ?
Fe1 C16 1.9478(12) . ?
C12 N12 1.1493(15) . ?
C13 N13 1.1495(17) . ?
C14 N14 1.1460(15) . ?
C15 N15 1.1497(17) . ?
C16 N16 1.1468(16) . ?
N17 O1 1.1339(13) . ?
C1S O1S 1.412(2) . ?
C1S C2S 1.495(3) . ?
C1S H1S1 0.9900 . ?
C1S H1S2 0.9900 . ?
C2S H2S1 0.9800 . ?
C2S H2S2 0.9800 . ?
C2S H2S3 0.9800 . ?
O1S H1S 0.94(2) . ?
